data_4038704
loop_
_publ_author_name
'Zhang, Ke'
'Zhang, Wen-Zhen'
'Tao, Xue-Yan'
'Zhang, Min'
'Ren, Wei-Min'
'Lu, Xiao-Bing'

_publ_section_title
;
 Carboxylative Cyclization of 2-Butenoates with Carbon Dioxide: Access to
 Glutaconic Anhydrides.
;
_journal_name_full 'The Journal of organic chemistry'
_journal_paper_doi 10.1021/acs.joc.0c01717
_journal_year 2020
_chemical_formula_sum 'C22 H20 O9'
_chemical_formula_weight 428.38
_space_group_IT_number 2
_space_group_name_Hall '-P 1'
_space_group_name_H-M_alt 'P -1'
_symmetry_cell_setting triclinic
_symmetry_space_group_name_H-M 'P -1'
_atom_sites_solution_hydrogens geom
_atom_sites_solution_primary direct
_atom_sites_solution_secondary difmap
_audit_creation_method SHELXL-97
_cell_angle_alpha 76.4870(10)
_cell_angle_beta 79.6310(10)
_cell_angle_gamma 80.5640(10)
_cell_formula_units_Z 2
_cell_length_a 9.1058(5)
_cell_length_b 9.3616(5)
_cell_length_c 12.5435(6)
_cell_measurement_reflns_used 9884
_cell_measurement_temperature 173(2)
_cell_measurement_theta_max 27.3659
_cell_measurement_theta_min 2.2925
_cell_volume 1014.35(9)
_computing_cell_refinement 'Bruker SMART'
_computing_data_collection 'Bruker SMART'
_computing_data_reduction 'Bruker SAINT'
_computing_structure_refinement 'SHELXL-97 (Sheldrick, 1997)'
_computing_structure_solution 'SHELXS-97 (Sheldrick, 1990)'
_diffrn_ambient_temperature 173(2)
_diffrn_measured_fraction_theta_full 0.993
_diffrn_measured_fraction_theta_max 0.993
_diffrn_measurement_device_type 'CCD area detector'
_diffrn_measurement_method 'phi and omega scans'
_diffrn_radiation_monochromator graphite
_diffrn_radiation_source 'fine-focus sealed tube'
_diffrn_radiation_type MoK\a
_diffrn_radiation_wavelength 0.71073
_diffrn_reflns_av_R_equivalents 0.0504
_diffrn_reflns_av_sigmaI/netI 0.0382
_diffrn_reflns_limit_h_max 11
_diffrn_reflns_limit_h_min -11
_diffrn_reflns_limit_k_max 12
_diffrn_reflns_limit_k_min -12
_diffrn_reflns_limit_l_max 16
_diffrn_reflns_limit_l_min -16
_diffrn_reflns_number 24815
_diffrn_reflns_theta_full 27.48
_diffrn_reflns_theta_max 27.48
_diffrn_reflns_theta_min 2.29
_exptl_absorpt_coefficient_mu 0.110
_exptl_absorpt_correction_type none
_exptl_crystal_colour white
_exptl_crystal_density_diffrn 1.403
_exptl_crystal_density_method 'not measured'
_exptl_crystal_description block
_exptl_crystal_F_000 448
_refine_diff_density_max 1.138
_refine_diff_density_min -0.563
_refine_diff_density_rms 0.065
_refine_ls_extinction_method none
_refine_ls_goodness_of_fit_ref 1.026
_refine_ls_hydrogen_treatment mixed
_refine_ls_matrix_type full
_refine_ls_number_parameters 280
_refine_ls_number_reflns 4618
_refine_ls_number_restraints 0
_refine_ls_restrained_S_all 1.026
_refine_ls_R_factor_all 0.0929
_refine_ls_R_factor_gt 0.0714
_refine_ls_shift/su_max 0.001
_refine_ls_shift/su_mean 0.000
_refine_ls_structure_factor_coef Fsqd
_refine_ls_weighting_details 'calc w=1/[\s^2^(Fo^2^)+(0.0733P)^2^+1.5726P] where P=(Fo^2^+2Fc^2^)/3'
_refine_ls_weighting_scheme calc
_refine_ls_wR_factor_gt 0.1700
_refine_ls_wR_factor_ref 0.1845
_reflns_number_gt 3578
_reflns_number_total 4618
_reflns_threshold_expression >2sigma(I)
_cod_data_source_file jo0c01717_si_003.cif
_cod_data_source_block 1
_cod_depositor_comments
;
The following automatic conversions were performed:

data item '_symmetry_cell_setting' value 'Triclinic' was changed to
'triclinic' in accordance with the
/home/data/users/saulius/crontab/automatic-downloads/rss-feeds/ACS/lib/dictionaries/cif_core.dic
dictionary named 'cif_core.dic' version 2.4.2 last updated on
2011-04-26.

Automatic conversion script
Id: cif_fix_values 7556 2019-12-06 15:28:31Z antanas 
;
_cod_original_sg_symbol_H-M 'P-1   '
_cod_database_code 4038704

loop_
_symmetry_equiv_pos_as_xyz
'x, y, z'
'-x, -y, -z'

loop_
_atom_site_label
_atom_site_type_symbol
_atom_site_fract_x
_atom_site_fract_y
_atom_site_fract_z
_atom_site_U_iso_or_equiv
_atom_site_adp_type
_atom_site_occupancy
_atom_site_symmetry_multiplicity
_atom_site_calc_flag
_atom_site_refinement_flags
_atom_site_disorder_assembly
_atom_site_disorder_group
O1 O 0.17270(19) 0.0658(2) 0.15716(14) 0.0283(4) Uani 1 1 d . . .
O5 O -0.0506(2) 0.33651(19) 0.46761(14) 0.0295(4) Uani 1 1 d . . .
O4 O 0.05741(19) 0.19648(18) 0.61032(13) 0.0267(4) Uani 1 1 d . . .
O9 O 0.2793(2) 0.0024(2) -0.06777(15) 0.0346(5) Uani 1 1 d . . .
O7 O 0.5876(2) 0.3259(2) 0.00906(15) 0.0337(4) Uani 1 1 d . . .
C11 C 0.1299(2) 0.1306(2) 0.43729(18) 0.0200(5) Uani 1 1 d . . .
C9 C 0.1997(3) 0.0534(3) 0.26592(18) 0.0228(5) Uani 1 1 d . . .
C12 C 0.2314(3) 0.0155(3) 0.48307(19) 0.0218(5) Uani 1 1 d . . .
H12A H 0.2395 0.0010 0.5594 0.026 Uiso 1 1 calc R . .
O2 O 0.0921(3) 0.4026(2) 0.22468(18) 0.0475(6) Uani 1 1 d . . .
C18 C 0.3872(3) 0.1934(3) 0.0801(2) 0.0274(5) Uani 1 1 d . . .
H18A H 0.4064 0.1970 0.1513 0.033 Uiso 1 1 calc R . .
C8 C 0.3018(3) -0.0601(3) 0.3101(2) 0.0248(5) Uani 1 1 d . . .
H8A H 0.3586 -0.1249 0.2654 0.030 Uiso 1 1 calc R . .
C10 C 0.1147(2) 0.1540(3) 0.32523(18) 0.0209(5) Uani 1 1 d . . .
C14 C 0.0356(2) 0.2332(2) 0.50476(18) 0.0208(5) Uani 1 1 d . . .
C7 C 0.3222(3) -0.0802(3) 0.42039(19) 0.0219(5) Uani 1 1 d . . .
O8 O 0.1298(3) 0.2178(3) -0.0772(2) 0.0604(7) Uani 1 1 d . . .
O3 O -0.1045(2) 0.2765(3) 0.25105(19) 0.0482(6) Uani 1 1 d . . .
C17 C 0.2713(3) 0.1307(3) 0.07175(19) 0.0241(5) Uani 1 1 d . . .
O6 O 0.4808(3) 0.2504(3) -0.11233(16) 0.0497(6) Uani 1 1 d . . .
C6 C 0.4371(3) -0.1973(3) 0.4694(2) 0.0243(5) Uani 1 1 d . . .
C15 C -0.0243(3) 0.2971(3) 0.6787(2) 0.0320(6) Uani 1 1 d . . .
H15A H -0.0019 0.2618 0.7547 0.048 Uiso 1 1 calc R . .
H15B H -0.1326 0.3017 0.6787 0.048 Uiso 1 1 calc R . .
H15C H 0.0062 0.3961 0.6490 0.048 Uiso 1 1 calc R . .
C13 C 0.0319(3) 0.2932(3) 0.2626(2) 0.0353(6) Uani 1 1 d . . .
C22 C 0.4866(3) 0.2575(3) -0.0187(2) 0.0302(6) Uani 1 1 d . . .
C21 C 0.2198(3) 0.1253(3) -0.0346(2) 0.0282(5) Uani 1 1 d . . .
C1 C 0.5419(3) -0.2785(3) 0.4043(3) 0.0384(6) Uani 1 1 d . . .
H1A H 0.5397 -0.2604 0.3268 0.046 Uiso 1 1 calc R . .
C3 C 0.6561(3) -0.4133(3) 0.5614(3) 0.0416(7) Uani 1 1 d . . .
H3A H 0.7304 -0.4870 0.5927 0.050 Uiso 1 1 calc R . .
C5 C 0.4451(4) -0.2281(4) 0.5818(3) 0.0473(8) Uani 1 1 d . . .
H5A H 0.3741 -0.1755 0.6288 0.057 Uiso 1 1 calc R . .
C2 C 0.6495(3) -0.3853(3) 0.4506(3) 0.0462(8) Uani 1 1 d . . .
H2A H 0.7199 -0.4400 0.4046 0.055 Uiso 1 1 calc R . .
C19 C 0.6975(4) 0.3884(4) -0.0810(3) 0.0498(8) Uani 1 1 d . . .
H19A H 0.7660 0.4352 -0.0520 0.075 Uiso 1 1 calc R . .
H19B H 0.6457 0.4627 -0.1356 0.075 Uiso 1 1 calc R . .
H19C H 0.7551 0.3097 -0.1166 0.075 Uiso 1 1 calc R . .
C20 C 0.2319(4) -0.0170(4) -0.1672(3) 0.0485(8) Uani 1 1 d . . .
H20A H 0.2820 -0.1112 -0.1851 0.073 Uiso 1 1 calc R . .
H20B H 0.2590 0.0647 -0.2289 0.073 Uiso 1 1 calc R . .
H20C H 0.1226 -0.0175 -0.1548 0.073 Uiso 1 1 calc R . .
C4 C 0.5544(4) -0.3340(4) 0.6270(3) 0.0540(9) Uani 1 1 d . . .
H4A H 0.5589 -0.3518 0.7042 0.065 Uiso 1 1 calc R . .
C16 C -0.1778(5) 0.4126(4) 0.1850(4) 0.0679(12) Uani 1 1 d . . .
H16A H -0.2791 0.3974 0.1775 0.102 Uiso 1 1 calc R . .
H16B H -0.1182 0.4358 0.1113 0.102 Uiso 1 1 calc R . .
H16C H -0.1847 0.4950 0.2223 0.102 Uiso 1 1 calc R . .

loop_
_atom_site_aniso_label
_atom_site_aniso_U_11
_atom_site_aniso_U_22
_atom_site_aniso_U_33
_atom_site_aniso_U_23
_atom_site_aniso_U_13
_atom_site_aniso_U_12
O1 0.0269(9) 0.0395(10) 0.0223(8) -0.0113(7) -0.0050(7) -0.0068(8)
O5 0.0306(9) 0.0292(9) 0.0275(9) -0.0078(7) -0.0090(7) 0.0081(7)
O4 0.0313(9) 0.0262(9) 0.0213(8) -0.0092(7) -0.0061(7) 0.0084(7)
O9 0.0452(11) 0.0330(10) 0.0317(10) -0.0168(8) -0.0168(8) 0.0043(8)
O7 0.0371(10) 0.0368(10) 0.0269(9) -0.0059(8) 0.0018(8) -0.0119(8)
C11 0.0194(10) 0.0196(11) 0.0212(11) -0.0050(8) -0.0005(8) -0.0047(8)
C9 0.0232(11) 0.0293(12) 0.0186(11) -0.0069(9) -0.0024(9) -0.0091(9)
C12 0.0218(11) 0.0231(11) 0.0199(11) -0.0050(9) -0.0012(8) -0.0027(9)
O2 0.0525(13) 0.0333(11) 0.0448(12) 0.0069(9) 0.0017(10) -0.0030(10)
C18 0.0321(13) 0.0319(13) 0.0197(11) -0.0094(10) -0.0029(9) -0.0038(10)
C8 0.0234(11) 0.0254(12) 0.0270(12) -0.0113(10) 0.0011(9) -0.0044(9)
C10 0.0186(11) 0.0239(11) 0.0213(11) -0.0056(9) -0.0024(8) -0.0052(9)
C14 0.0199(11) 0.0212(11) 0.0218(11) -0.0047(9) -0.0031(8) -0.0034(9)
C7 0.0189(11) 0.0209(11) 0.0251(11) -0.0046(9) -0.0004(9) -0.0035(9)
O8 0.0790(17) 0.0583(15) 0.0485(13) -0.0252(11) -0.0415(13) 0.0331(13)
O3 0.0422(12) 0.0517(13) 0.0589(14) -0.0199(11) -0.0295(10) 0.0071(10)
C17 0.0273(12) 0.0251(12) 0.0191(11) -0.0073(9) -0.0041(9) 0.0035(9)
O6 0.0686(15) 0.0630(15) 0.0223(10) -0.0114(9) 0.0017(9) -0.0282(12)
C6 0.0200(11) 0.0207(11) 0.0312(12) -0.0053(9) -0.0024(9) -0.0015(9)
C15 0.0371(14) 0.0343(14) 0.0257(12) -0.0157(11) -0.0082(10) 0.0102(11)
C13 0.0340(14) 0.0441(16) 0.0307(13) -0.0200(12) -0.0049(11) 0.0045(12)
C22 0.0391(14) 0.0302(13) 0.0212(12) -0.0077(10) -0.0014(10) -0.0043(11)
C21 0.0333(13) 0.0281(13) 0.0248(12) -0.0087(10) -0.0093(10) 0.0021(10)
C1 0.0321(14) 0.0389(15) 0.0390(15) -0.0102(12) -0.0008(12) 0.0086(12)
C3 0.0260(13) 0.0301(14) 0.065(2) -0.0032(13) -0.0156(13) 0.0057(11)
C5 0.0522(19) 0.0481(18) 0.0379(16) -0.0163(13) -0.0162(14) 0.0250(15)
C2 0.0307(15) 0.0402(17) 0.061(2) -0.0135(15) 0.0005(14) 0.0100(12)
C19 0.0513(19) 0.059(2) 0.0364(16) -0.0044(14) 0.0083(14) -0.0232(16)
C20 0.064(2) 0.0531(19) 0.0400(16) -0.0274(15) -0.0248(15) 0.0026(16)
C4 0.060(2) 0.052(2) 0.0480(19) -0.0124(15) -0.0268(16) 0.0215(16)
C16 0.076(3) 0.052(2) 0.081(3) -0.0063(19) -0.051(2) 0.0090(19)

loop_
_atom_type_symbol
_atom_type_description
_atom_type_scat_dispersion_real
_atom_type_scat_dispersion_imag
_atom_type_scat_source
C C 0.0033 0.0016 'International Tables Vol C Tables 4.2.6.8 and 6.1.1.4'
H H 0.0000 0.0000 'International Tables Vol C Tables 4.2.6.8 and 6.1.1.4'
O O 0.0106 0.0060 'International Tables Vol C Tables 4.2.6.8 and 6.1.1.4'

loop_
_geom_angle_atom_site_label_1
_geom_angle_atom_site_label_2
_geom_angle_atom_site_label_3
_geom_angle
_geom_angle_site_symmetry_1
_geom_angle_site_symmetry_3
_geom_angle_publ_flag
C17 O1 C9 118.38(18) . . ?
C14 O4 C15 114.97(18) . . ?
C21 O9 C20 115.6(2) . . ?
C22 O7 C19 116.0(2) . . ?
C12 C11 C10 120.2(2) . . ?
C12 C11 C14 121.4(2) . . ?
C10 C11 C14 118.3(2) . . ?
C8 C9 C10 123.3(2) . . ?
C8 C9 O1 119.4(2) . . ?
C10 C9 O1 117.3(2) . . ?
C11 C12 C7 122.1(2) . . ?
C17 C18 C22 121.0(2) . . ?
C9 C8 C7 120.1(2) . . ?
C9 C10 C11 116.9(2) . . ?
C9 C10 C13 118.7(2) . . ?
C11 C10 C13 123.7(2) . . ?
O5 C14 O4 124.1(2) . . ?
O5 C14 C11 123.5(2) . . ?
O4 C14 C11 112.36(19) . . ?
C8 C7 C12 117.2(2) . . ?
C8 C7 C6 121.5(2) . . ?
C12 C7 C6 121.2(2) . . ?
C13 O3 C16 111.0(3) . . ?
C18 C17 O1 126.4(2) . . ?
C18 C17 C21 125.9(2) . . ?
O1 C17 C21 107.7(2) . . ?
C5 C6 C1 117.3(2) . . ?
C5 C6 C7 121.2(2) . . ?
C1 C6 C7 121.5(2) . . ?
O2 C13 O3 125.8(3) . . ?
O2 C13 C10 121.1(3) . . ?
O3 C13 C10 113.1(2) . . ?
O6 C22 O7 123.7(2) . . ?
O6 C22 C18 125.8(3) . . ?
O7 C22 C18 110.5(2) . . ?
O8 C21 O9 125.9(2) . . ?
O8 C21 C17 122.9(2) . . ?
O9 C21 C17 111.1(2) . . ?
C6 C1 C2 120.9(3) . . ?
C4 C3 C2 119.2(3) . . ?
C4 C5 C6 121.3(3) . . ?
C3 C2 C1 120.9(3) . . ?
C3 C4 C5 120.4(3) . . ?

loop_
_geom_bond_atom_site_label_1
_geom_bond_atom_site_label_2
_geom_bond_distance
_geom_bond_site_symmetry_2
_geom_bond_publ_flag
O1 C17 1.361(3) . ?
O1 C9 1.405(3) . ?
O5 C14 1.200(3) . ?
O4 C14 1.331(3) . ?
O4 C15 1.448(3) . ?
O9 C21 1.315(3) . ?
O9 C20 1.449(3) . ?
O7 C22 1.338(3) . ?
O7 C19 1.448(3) . ?
C11 C12 1.386(3) . ?
C11 C10 1.400(3) . ?
C11 C14 1.491(3) . ?
C9 C8 1.373(3) . ?
C9 C10 1.385(3) . ?
C12 C7 1.399(3) . ?
O2 C13 1.199(4) . ?
C18 C17 1.320(4) . ?
C18 C22 1.463(3) . ?
C8 C7 1.394(3) . ?
C10 C13 1.516(4) . ?
C7 C6 1.488(3) . ?
O8 C21 1.190(3) . ?
O3 C13 1.314(3) . ?
O3 C16 1.478(4) . ?
C17 C21 1.505(3) . ?
O6 C22 1.203(3) . ?
C6 C5 1.385(4) . ?
C6 C1 1.388(4) . ?
C1 C2 1.382(4) . ?
C3 C4 1.368(5) . ?
C3 C2 1.363(5) . ?
C5 C4 1.383(4) . ?
